data_7118504
loop_
_publ_author_name
'Wu, Jiaping'
'Wang, Dongxu'
'Wan, Yanjun'
'Ma, Cheng'

_publ_section_title
;
 Rhodium-catalyzed tunable oxidative cyclization toward the selective
 synthesis of \a-pyrones and furans.
;
_journal_issue 8
_journal_name_full 'Chemical communications (Cambridge, England)'
_journal_page_first 1661
_journal_page_last 1664
_journal_paper_doi 10.1039/c5cc09137c
_journal_volume 52
_journal_year 2016
_chemical_absolute_configuration unk
_chemical_formula_moiety 'C20 H20 O3 S'
_chemical_formula_sum 'C20 H20 O3 S'
_chemical_formula_weight 340.42
_chemical_name_common wjp2014_10_9
_chemical_name_systematic 'tert-butyl 2-methyl-5-phenyl-4-(thiophen-2-yl)furan-3-carboxylate'
_space_group_crystal_system orthorhombic
_space_group_IT_number 19
_space_group_name_Hall 'P 2ac 2ab'
_space_group_name_H-M_alt 'P 21 21 21'
_symmetry_space_group_name_Hall 'P 2ac 2ab'
_symmetry_space_group_name_H-M 'P 21 21 21'
_atom_sites_solution_hydrogens geom
_atom_sites_solution_primary direct
_atom_sites_solution_secondary difmap
_audit_creation_date 2015-10-12
_audit_creation_method
;
Olex2 1.2
(compiled 2014.03.20 svn.r2914 for OlexSys, GUI svn.r4816)
;
_audit_update_record
;
2015-10-21 deposited with the CCDC.
2015-12-01 downloaded from the CCDC.
;
_cell_angle_alpha 90.00
_cell_angle_beta 90.00
_cell_angle_gamma 90.00
_cell_formula_units_Z 4
_cell_length_a 9.2716(5)
_cell_length_b 11.6329(6)
_cell_length_c 17.2262(9)
_cell_measurement_reflns_used 2706
_cell_measurement_temperature 293(2)
_cell_measurement_theta_max 29.5492
_cell_measurement_theta_min 3.0421
_cell_volume 1857.94(17)
_computing_cell_refinement
;
CrysAlisPro, Agilent Technologies,
Version 1.171.35.11 (release 16-05-2011 CrysAlis171 .NET)
(compiled May 16 2011,17:55:39)
;
_computing_data_collection
;
CrysAlisPro, Agilent Technologies,
Version 1.171.35.11 (release 16-05-2011 CrysAlis171 .NET)
(compiled May 16 2011,17:55:39)
;
_computing_data_reduction
;
CrysAlisPro, Agilent Technologies,
Version 1.171.35.11 (release 16-05-2011 CrysAlis171 .NET)
(compiled May 16 2011,17:55:39)
;
_computing_molecular_graphics 'Olex2 (Dolomanov et al., 2009)'
_computing_publication_material 'Olex2 (Dolomanov et al., 2009)'
_computing_structure_refinement 'ShelXL (Sheldrick, 2008)'
_computing_structure_solution 'ShelXS (Sheldrick, 2008)'
_diffrn_ambient_temperature 293.15
_diffrn_detector_area_resol_mean 10.3592
_diffrn_measured_fraction_theta_full 0.995
_diffrn_measured_fraction_theta_max 0.995
_diffrn_measurement_device_type 'Xcalibur, Atlas, Gemini ultra'
_diffrn_measurement_method '\w scans'
_diffrn_orient_matrix_UB_11 -0.0058238000
_diffrn_orient_matrix_UB_12 -0.0114713000
_diffrn_orient_matrix_UB_13 0.0403187000
_diffrn_orient_matrix_UB_21 -0.0752525000
_diffrn_orient_matrix_UB_22 0.0105332000
_diffrn_orient_matrix_UB_23 -0.0017728000
_diffrn_orient_matrix_UB_31 -0.0123171000
_diffrn_orient_matrix_UB_32 -0.0589713000
_diffrn_orient_matrix_UB_33 -0.0081713000
_diffrn_radiation_monochromator graphite
_diffrn_radiation_type MoK\a
_diffrn_radiation_wavelength 0.71073
_diffrn_reflns_av_R_equivalents 0.0396
_diffrn_reflns_av_unetI/netI 0.0241
_diffrn_reflns_limit_h_max 9
_diffrn_reflns_limit_h_min -11
_diffrn_reflns_limit_k_max 14
_diffrn_reflns_limit_k_min -11
_diffrn_reflns_limit_l_max 20
_diffrn_reflns_limit_l_min -20
_diffrn_reflns_number 12260
_diffrn_reflns_theta_full 25.34
_diffrn_reflns_theta_max 25.34
_diffrn_reflns_theta_min 3.05
_diffrn_source 'Enhance (Mo) X-ray Source'
_exptl_absorpt_coefficient_mu 0.188
_exptl_absorpt_correction_T_max 1.00000
_exptl_absorpt_correction_T_min 0.98285
_exptl_absorpt_correction_type multi-scan
_exptl_absorpt_process_details
;
CrysAlisPro, Agilent Technologies,
Version 1.171.35.11 (release 16-05-2011 CrysAlis171 .NET)
(compiled May 16 2011,17:55:39)
Empirical absorption correction using spherical harmonics,
 implemented in SCALE3 ABSPACK scaling algorithm.
;
_exptl_crystal_colour colourless
_exptl_crystal_colour_primary colourless
_exptl_crystal_density_diffrn 1.217
_exptl_crystal_density_method 'not measured'
_exptl_crystal_description block
_exptl_crystal_F_000 720
_exptl_crystal_size_max 0.43
_exptl_crystal_size_mid 0.4
_exptl_crystal_size_min 0.36
_refine_diff_density_max 0.363
_refine_diff_density_min -0.133
_refine_diff_density_rms 0.029
_refine_ls_abs_structure_details 'Flack H D (1983), Acta Cryst. A39, 876-881'
_refine_ls_abs_structure_Flack 0.02(19)
_refine_ls_extinction_method none
_refine_ls_goodness_of_fit_ref 1.018
_refine_ls_hydrogen_treatment constr
_refine_ls_matrix_type full
_refine_ls_number_parameters 267
_refine_ls_number_reflns 1947
_refine_ls_number_restraints 131
_refine_ls_restrained_S_all 1.012
_refine_ls_R_factor_all 0.0640
_refine_ls_R_factor_gt 0.0428
_refine_ls_shift/su_max 0.000
_refine_ls_shift/su_mean 0.000
_refine_ls_structure_factor_coef Fsqd
_refine_ls_weighting_details 'calc w=1/[\s^2^(Fo^2^)+(0.0608P)^2^+0.3290P] where P=(Fo^2^+2Fc^2^)/3'
_refine_ls_weighting_scheme calc
_refine_ls_wR_factor_gt 0.1051
_refine_ls_wR_factor_ref 0.1175
_reflns_number_gt 1461
_reflns_number_total 1947
_reflns_threshold_expression >2sigma(I)
_cod_data_source_file c5cc09137c2.cif
_cod_data_source_block 151012_wjp2014_10_9_cw
_cod_original_cell_volume 1857.95(17)
_cod_database_code 7118504
_chemical_oxdiff_formula 'c10 h10 n2 o8'
_reflns_odcompleteness_completeness 99.55
_reflns_odcompleteness_iscentric 1
_reflns_odcompleteness_theta 26.32
_olex2_refinement_description
;
1. Fixed Uiso
 At 1.2 times of:
  All C(H) groups
 At 1.5 times of:
  All C(H,H,H) groups
2. Restrained distances
 C11A-C12A
 1.4 with sigma of 0.02
 C13A-C12A
 1.4 with sigma of 0.02
 C14A-C13A
 1.5 with sigma of 0.02
 C11-C8
 1.5 with sigma of 0.02
 C11A-C8
 1.5 with sigma of 0.02
3. Uiso/Uaniso restraints and constraints
S1 \\sim C11 \\sim C12 \\sim C13 \\sim C14 \\sim S1A \\sim C12A \\sim C13A
\\sim C14A \\sim C11A: within 1.7A with sigma of 0.01 and sigma for terminal
atoms of 0.02
4. Others
 Sof(S1A)=Sof(C11A)=Sof(C12A)=Sof(H12A)=Sof(C13A)=Sof(H13A)=Sof(C14A)=
 Sof(H14A)=1-FVAR(1)
 Sof(S1)=Sof(C11)=Sof(C12)=Sof(H12)=Sof(C13)=Sof(H13)=Sof(C14)=Sof(H14)=FVAR(1)
5.a Aromatic/amide H refined with riding coordinates:
 C1(H1), C2(H2), C3(H3), C4(H4), C5(H5), C12(H12), C13(H13), C14(H14),
 C12A(H12A), C13A(H13A), C14A(H14A)
5.b Idealised Me refined as rotating group:
 C17(H17A,H17B,H17C), C18(H18A,H18B,H18C), C19(H19A,H19B,H19C), C20(H20A,H20B,
 H20C)
;

loop_
_space_group_symop_id
_space_group_symop_operation_xyz
1 'x, y, z'
2 '-x+1/2, -y, z+1/2'
3 'x+1/2, -y+1/2, -z'
4 '-x, y+1/2, -z+1/2'

loop_
_atom_site_label
_atom_site_type_symbol
_atom_site_fract_x
_atom_site_fract_y
_atom_site_fract_z
_atom_site_U_iso_or_equiv
_atom_site_adp_type
_atom_site_occupancy
_atom_site_calc_flag
_atom_site_disorder_assembly
_atom_site_disorder_group
_atom_site_refinement_flags_posn
O1 O 1.1852(3) 0.5870(2) 0.06365(13) 0.0644(6) Uani 1 d A . .
O2 O 1.3401(3) 0.6125(3) 0.29439(16) 0.0895(8) Uani 1 d A . .
O3 O 1.1368(3) 0.7161(2) 0.30848(14) 0.0681(6) Uani 1 d A . .
C1 C 0.9964(5) 0.5987(4) -0.0603(2) 0.0852(12) Uani 1 d . . .
H1 H 1.0950 0.5917 -0.0688 0.102 Uiso 1 calc . . R
C2 C 0.9022(6) 0.5910(5) -0.1219(3) 0.1014(16) Uani 1 d . . .
H2 H 0.9383 0.5772 -0.1714 0.122 Uiso 1 calc . . R
C3 C 0.7573(5) 0.6034(4) -0.1117(3) 0.0825(12) Uani 1 d . . .
H3 H 0.6947 0.5997 -0.1539 0.099 Uiso 1 calc . . R
C4 C 0.7057(5) 0.6213(3) -0.0385(2) 0.0743(11) Uani 1 d . . .
H4 H 0.6069 0.6284 -0.0305 0.089 Uiso 1 calc . . R
C5 C 0.7985(4) 0.6291(3) 0.0237(2) 0.0698(10) Uani 1 d . . .
H5 H 0.7614 0.6428 0.0730 0.084 Uiso 1 calc . . R
C6 C 0.9459(4) 0.6168(3) 0.01425(19) 0.0559(8) Uani 1 d . . .
C7 C 1.0455(4) 0.6219(3) 0.07976(19) 0.0568(8) Uani 1 d A . .
C8 C 1.0365(3) 0.6509(3) 0.15624(19) 0.0527(8) Uani 1 d . . D
C9 C 1.1775(4) 0.6317(3) 0.18901(19) 0.0557(8) Uani 1 d A . .
C10 C 1.2627(4) 0.5938(3) 0.1302(2) 0.0640(9) Uani 1 d . . .
C15 C 1.2282(4) 0.6512(3) 0.2688(2) 0.0639(9) Uani 1 d . . .
C16 C 1.1593(5) 0.7469(3) 0.3905(2) 0.0727(10) Uani 1 d . . .
C17 C 1.2940(6) 0.8189(5) 0.3984(3) 0.121(2) Uani 1 d A . .
H17A H 1.2914 0.8805 0.3613 0.182 Uiso 1 calc . . GR
H17B H 1.3772 0.7718 0.3889 0.182 Uiso 1 calc . . GR
H17C H 1.2991 0.8502 0.4498 0.182 Uiso 1 calc . . GR
C18 C 1.1617(8) 0.6409(4) 0.4396(3) 0.1131(18) Uani 1 d A . .
H18A H 1.2449 0.5956 0.4267 0.170 Uiso 1 calc . . GR
H18B H 1.0760 0.5967 0.4302 0.170 Uiso 1 calc . . GR
H18C H 1.1658 0.6621 0.4934 0.170 Uiso 1 calc . . GR
C19 C 1.0258(6) 0.8190(5) 0.4074(3) 0.1076(17) Uani 1 d A . .
H19A H 0.9413 0.7716 0.4034 0.161 Uiso 1 calc . . GR
H19B H 1.0196 0.8807 0.3706 0.161 Uiso 1 calc . . GR
H19C H 1.0322 0.8500 0.4589 0.161 Uiso 1 calc . . GR
C20 C 1.4191(4) 0.5665(4) 0.1238(3) 0.0865(13) Uani 1 d A . .
H20A H 1.4651 0.6217 0.0906 0.130 Uiso 1 calc . . GR
H20B H 1.4307 0.4909 0.1022 0.130 Uiso 1 calc . . GR
H20C H 1.4625 0.5691 0.1743 0.130 Uiso 1 calc . . GR
S1 S 0.8633(2) 0.83613(17) 0.19101(17) 0.0828(8) Uani 0.682(5) d A 1 .
C11 C 0.9119(15) 0.6977(13) 0.1973(14) 0.066(2) Uani 0.682(5) d A 1 D
C12 C 0.810(2) 0.6392(12) 0.2425(12) 0.076(3) Uani 0.682(5) d A 1 .
H12 H 0.8119 0.5614 0.2547 0.091 Uiso 0.682(5) calc A 1 R
C13 C 0.6949(10) 0.7243(8) 0.2682(5) 0.074(2) Uani 0.682(5) d A 1 .
H13 H 0.6156 0.7057 0.2989 0.089 Uiso 0.682(5) calc A 1 R
C14 C 0.7228(13) 0.8283(8) 0.2412(7) 0.083(2) Uani 0.682(5) d A 1 .
H14 H 0.6641 0.8914 0.2510 0.099 Uiso 0.682(5) calc A 1 R
S1A S 0.8058(13) 0.6093(7) 0.2504(7) 0.0801(18) Uani 0.318(5) d A 2 .
C11A C 0.897(4) 0.690(3) 0.194(3) 0.071(3) Uani 0.318(5) d A 2 D
C12A C 0.829(2) 0.8004(17) 0.1967(14) 0.078(3) Uani 0.318(5) d A 2 D
H12A H 0.8548 0.8645 0.1677 0.093 Uiso 0.318(5) calc A 2 R
C13A C 0.710(3) 0.795(2) 0.2529(15) 0.075(3) Uani 0.318(5) d A 2 D
H13A H 0.6531 0.8565 0.2687 0.089 Uiso 0.318(5) calc A 2 R
C14A C 0.698(3) 0.6784(15) 0.2796(14) 0.074(3) Uani 0.318(5) d A 2 D
H14A H 0.6259 0.6526 0.3127 0.089 Uiso 0.318(5) calc A 2 R

loop_
_atom_site_aniso_label
_atom_site_aniso_U_11
_atom_site_aniso_U_22
_atom_site_aniso_U_33
_atom_site_aniso_U_23
_atom_site_aniso_U_13
_atom_site_aniso_U_12
O1 0.0559(14) 0.0729(15) 0.0644(14) -0.0026(12) 0.0097(12) 0.0108(12)
O2 0.0603(16) 0.122(2) 0.0858(17) -0.0065(16) -0.0107(15) 0.0286(17)
O3 0.0641(15) 0.0751(14) 0.0651(14) -0.0094(12) -0.0037(14) 0.0149(13)
C1 0.071(3) 0.114(3) 0.071(2) -0.007(3) 0.010(2) 0.015(3)
C2 0.097(4) 0.147(4) 0.060(2) -0.019(3) 0.008(2) 0.017(3)
C3 0.085(3) 0.089(3) 0.073(3) -0.008(2) -0.011(2) 0.011(2)
C4 0.065(2) 0.080(3) 0.078(3) 0.002(2) 0.001(2) 0.010(2)
C5 0.067(2) 0.079(3) 0.063(2) 0.0019(19) 0.0029(19) 0.006(2)
C6 0.060(2) 0.0507(18) 0.0573(18) 0.0037(16) 0.0038(16) 0.0049(16)
C7 0.0508(19) 0.0547(18) 0.065(2) 0.0039(17) 0.0106(16) 0.0068(15)
C8 0.0483(18) 0.0494(17) 0.0604(18) 0.0069(14) 0.0059(15) 0.0042(14)
C9 0.0494(18) 0.0565(17) 0.0613(18) 0.0048(16) 0.0063(16) 0.0068(15)
C10 0.051(2) 0.066(2) 0.075(2) 0.0042(19) 0.0079(18) 0.0090(17)
C15 0.052(2) 0.065(2) 0.075(2) 0.0057(19) 0.0055(18) 0.0032(18)
C16 0.082(3) 0.070(2) 0.067(2) -0.0074(18) -0.003(2) 0.005(2)
C17 0.117(4) 0.131(4) 0.116(4) -0.028(4) -0.013(3) -0.037(4)
C18 0.171(6) 0.089(3) 0.079(3) 0.014(2) 0.018(4) 0.008(4)
C19 0.117(4) 0.111(4) 0.095(3) -0.030(3) -0.001(3) 0.029(3)
C20 0.054(2) 0.118(3) 0.087(3) -0.004(2) 0.015(2) 0.020(2)
S1 0.0695(14) 0.0660(13) 0.1130(13) 0.0014(11) 0.0098(12) 0.0157(9)
C11 0.052(3) 0.059(3) 0.087(3) 0.003(3) 0.012(3) 0.002(3)
C12 0.069(4) 0.068(5) 0.091(4) 0.003(4) 0.018(4) -0.003(4)
C13 0.054(3) 0.077(5) 0.091(4) -0.002(5) 0.019(3) -0.002(5)
C14 0.063(4) 0.079(5) 0.106(5) -0.014(4) 0.007(3) 0.017(4)
S1A 0.067(2) 0.084(4) 0.089(3) 0.003(3) 0.027(2) -0.012(3)
C11A 0.058(5) 0.066(5) 0.091(5) 0.004(5) 0.023(5) 0.003(5)
C12A 0.064(5) 0.069(5) 0.100(5) 0.004(5) 0.012(5) -0.003(5)
C13A 0.058(5) 0.069(7) 0.097(6) -0.004(6) 0.015(5) 0.006(6)
C14A 0.059(4) 0.071(7) 0.093(5) 0.002(6) 0.018(5) -0.002(6)

loop_
_atom_type_symbol
_atom_type_description
_atom_type_scat_dispersion_real
_atom_type_scat_dispersion_imag
_atom_type_scat_source
C C 0.0033 0.0016 'International Tables Vol C Tables 4.2.6.8 and 6.1.1.4'
H H 0.0000 0.0000 'International Tables Vol C Tables 4.2.6.8 and 6.1.1.4'
O O 0.0106 0.0060 'International Tables Vol C Tables 4.2.6.8 and 6.1.1.4'
S S 0.1246 0.1234 'International Tables Vol C Tables 4.2.6.8 and 6.1.1.4'

loop_
_geom_angle_atom_site_label_1
_geom_angle_atom_site_label_2
_geom_angle_atom_site_label_3
_geom_angle
C10 O1 C7 108.0(3)
C15 O3 C16 122.9(3)
C2 C1 H1 119.6
C2 C1 C6 120.8(4)
C6 C1 H1 119.6
C1 C2 H2 119.4
C3 C2 C1 121.2(4)
C3 C2 H2 119.4
C2 C3 H3 120.6
C2 C3 C4 118.7(4)
C4 C3 H3 120.6
C3 C4 H4 119.7
C3 C4 C5 120.6(4)
C5 C4 H4 119.7
C4 C5 H5 119.3
C4 C5 C6 121.3(4)
C6 C5 H5 119.3
C1 C6 C5 117.3(4)
C1 C6 C7 120.7(3)
C5 C6 C7 122.0(3)
O1 C7 C6 115.1(3)
C8 C7 O1 108.9(3)
C8 C7 C6 136.0(3)
C7 C8 C9 106.6(3)
C7 C8 C11 127.5(10)
C7 C8 C11A 123(2)
C9 C8 C11 125.8(10)
C9 C8 C11A 131(2)
C11 C8 C11A 6(3)
C8 C9 C15 129.2(3)
C10 C9 C8 106.6(3)
C10 C9 C15 124.2(3)
O1 C10 C9 110.0(3)
O1 C10 C20 116.2(4)
C9 C10 C20 133.7(4)
O2 C15 O3 124.8(4)
O2 C15 C9 123.8(3)
O3 C15 C9 111.4(3)
O3 C16 C17 109.8(3)
O3 C16 C18 110.1(3)
O3 C16 C19 101.7(3)
C17 C16 C19 110.5(4)
C18 C16 C17 113.2(4)
C18 C16 C19 111.0(4)
C16 C17 H17A 109.5
C16 C17 H17B 109.5
C16 C17 H17C 109.5
H17A C17 H17B 109.5
H17A C17 H17C 109.5
H17B C17 H17C 109.5
C16 C18 H18A 109.5
C16 C18 H18B 109.5
C16 C18 H18C 109.5
H18A C18 H18B 109.5
H18A C18 H18C 109.5
H18B C18 H18C 109.5
C16 C19 H19A 109.5
C16 C19 H19B 109.5
C16 C19 H19C 109.5
H19A C19 H19B 109.5
H19A C19 H19C 109.5
H19B C19 H19C 109.5
C10 C20 H20A 109.5
C10 C20 H20B 109.5
C10 C20 H20C 109.5
H20A C20 H20B 109.5
H20A C20 H20C 109.5
H20B C20 H20C 109.5
C14 S1 C11 97.6(6)
C8 C11 S1 122.7(11)
C12 C11 C8 128.5(12)
C12 C11 S1 108.7(8)
C11 C12 H12 125.7
C11 C12 C13 108.6(9)
C13 C12 H12 125.7
C12 C13 H13 124.6
C14 C13 C12 110.8(9)
C14 C13 H13 124.6
S1 C14 H14 122.9
C13 C14 S1 114.3(7)
C13 C14 H14 122.9
C14A S1A C11A 105.4(12)
C8 C11A S1A 123(2)
C12A C11A C8 131(3)
C12A C11A S1A 105.7(15)
C11A C12A H12A 125.8
C11A C12A C13A 108.4(18)
C13A C12A H12A 125.8
C12A C13A H13A 126.0
C14A C13A C12A 108.1(19)
C14A C13A H13A 126.0
S1A C14A C13A 112.2(18)
S1A C14A H14A 123.9
C13A C14A H14A 123.9

loop_
_geom_bond_atom_site_label_1
_geom_bond_atom_site_label_2
_geom_bond_distance
O1 C7 1.386(4)
O1 C10 1.355(5)
O2 C15 1.214(4)
O3 C15 1.325(4)
O3 C16 1.473(4)
C1 H1 0.9300
C1 C2 1.378(6)
C1 C6 1.382(5)
C2 H2 0.9300
C2 C3 1.363(6)
C3 H3 0.9300
C3 C4 1.366(6)
C4 H4 0.9300
C4 C5 1.376(5)
C5 H5 0.9300
C5 C6 1.384(5)
C6 C7 1.459(5)
C7 C8 1.362(5)
C8 C9 1.442(5)
C8 C11 1.460(10)
C8 C11A 1.514(18)
C9 C10 1.358(5)
C9 C15 1.470(5)
C10 C20 1.489(5)
C16 C17 1.510(6)
C16 C18 1.496(5)
C16 C19 1.523(6)
C17 H17A 0.9600
C17 H17B 0.9600
C17 H17C 0.9600
C18 H18A 0.9600
C18 H18B 0.9600
C18 H18C 0.9600
C19 H19A 0.9600
C19 H19B 0.9600
C19 H19C 0.9600
C20 H20A 0.9600
C20 H20B 0.9600
C20 H20C 0.9600
S1 C11 1.675(14)
S1 C14 1.565(10)
C11 C12 1.40(2)
C12 H12 0.9300
C12 C13 1.520(19)
C13 H13 0.9300
C13 C14 1.323(11)
C14 H14 0.9300
S1A C11A 1.59(4)
S1A C14A 1.38(2)
C11A C12A 1.44(2)
C12A H12A 0.9300
C12A C13A 1.464(18)
C13A H13A 0.9300
C13A C14A 1.437(16)
C14A H14A 0.9300

loop_
_geom_torsion_atom_site_label_1
_geom_torsion_atom_site_label_2
_geom_torsion_atom_site_label_3
_geom_torsion_atom_site_label_4
_geom_torsion
O1 C7 C8 C9 -0.5(4)
O1 C7 C8 C11 176.6(8)
O1 C7 C8 C11A -178.3(17)
C1 C2 C3 C4 -1.3(9)
C1 C6 C7 O1 -11.3(5)
C1 C6 C7 C8 170.5(4)
C2 C1 C6 C5 -1.3(7)
C2 C1 C6 C7 178.4(4)
C2 C3 C4 C5 1.2(8)
C3 C4 C5 C6 -1.2(7)
C4 C5 C6 C1 1.2(6)
C4 C5 C6 C7 -178.5(3)
C5 C6 C7 O1 168.4(3)
C5 C6 C7 C8 -9.7(6)
C6 C1 C2 C3 1.4(8)
C6 C7 C8 C9 177.7(4)
C6 C7 C8 C11 -5.2(10)
C6 C7 C8 C11A -0.1(18)
C7 O1 C10 C9 0.2(4)
C7 O1 C10 C20 -176.4(3)
C7 C8 C9 C10 0.6(4)
C7 C8 C9 C15 178.7(3)
C7 C8 C11 S1 -78.0(17)
C7 C8 C11 C12 97(2)
C7 C8 C11A S1A 105(4)
C7 C8 C11A C12A -83(5)
C8 C9 C10 O1 -0.5(4)
C8 C9 C10 C20 175.2(4)
C8 C9 C15 O2 165.4(4)
C8 C9 C15 O3 -14.7(5)
C8 C11 C12 C13 -176.0(18)
C8 C11A C12A C13A -170(5)
C9 C8 C11 S1 98.5(17)
C9 C8 C11 C12 -86(2)
C9 C8 C11A S1A -72(4)
C9 C8 C11A C12A 100(5)
C10 O1 C7 C6 -178.4(3)
C10 O1 C7 C8 0.2(4)
C10 C9 C15 O2 -16.8(6)
C10 C9 C15 O3 163.1(3)
C15 O3 C16 C17 63.6(5)
C15 O3 C16 C18 -61.7(5)
C15 O3 C16 C19 -179.4(3)
C15 C9 C10 O1 -178.7(3)
C15 C9 C10 C20 -3.0(7)
C16 O3 C15 O2 -1.5(6)
C16 O3 C15 C9 178.6(3)
S1 C11 C12 C13 0(2)
C11 C8 C9 C10 -176.5(8)
C11 C8 C9 C15 1.5(9)
C11 C8 C11A S1A -115(27)
C11 C8 C11A C12A 57(21)
C11 S1 C14 C13 -0.1(13)
C11 C12 C13 C14 0.0(19)
C12 C13 C14 S1 0.0(14)
C14 S1 C11 C8 176.3(16)
C14 S1 C11 C12 0.1(17)
S1A C11A C12A C13A 3(4)
C11A C8 C9 C10 178.1(19)
C11A C8 C9 C15 -3.8(19)
C11A C8 C11 S1 -121(26)
C11A C8 C11 C12 54(23)
C11A S1A C14A C13A -3(3)
C11A C12A C13A C14A -5(3)
C12A C13A C14A S1A 5(3)
C14A S1A C11A C8 173(4)
C14A S1A C11A C12A -1(4)
